data_7014098
loop_
_publ_author_name
'Caneschi, Andrea'
'Dei, Andrea'
'Gatteschi, Dante'
'Poussereau, Sandrine'
'Sorace, Lorenzo'

_publ_section_title
;
 Antiferromagnetic coupling between rare earth ions and semiquinones in
 a series of 1:1 complexes.
;
_journal_issue 7
_journal_name_full 'Dalton transactions (Cambridge, England : 2003)'
_journal_page_first 1048
_journal_page_last 1055
_journal_paper_doi 10.1039/b401144a
_journal_year 2004
_chemical_absolute_configuration ad
_chemical_formula_moiety 'C12.5 H12.5 B1 Ho.5 N6 O1'
_chemical_formula_sum 'C12.5 H12.5 B Ho0.5 N6 O'
_chemical_formula_weight 356.06
_chemical_name_common Ho(HBPz)3(TRP)
_chemical_name_systematic
;
?
;
_space_group_IT_number 96
_symmetry_cell_setting tetragonal
_symmetry_space_group_name_Hall 'P 4nw 2abw'
_symmetry_space_group_name_H-M 'P 43 21 2'
_atom_sites_solution_hydrogens geom
_atom_sites_solution_primary direct
_atom_sites_solution_secondary difmap
_audit_creation_method SHELXL-97
_cell_angle_alpha 90.000(5)
_cell_angle_beta 90.000(5)
_cell_angle_gamma 90.000(5)
_cell_formula_units_Z 8
_cell_length_a 9.416(5)
_cell_length_b 9.416(5)
_cell_length_c 32.226(5)
_cell_measurement_reflns_used 25
_cell_measurement_temperature 293(2)
_cell_measurement_theta_max 12.48
_cell_measurement_theta_min 2.25
_cell_volume 2857(2)
_computing_structure_refinement 'SHELXL-97 (Sheldrick, 1997)'
_computing_structure_solution 'SIR97 (Altomare, 1999)'
_diffrn_ambient_temperature 293(2)
_diffrn_measured_fraction_theta_full 1.000
_diffrn_measured_fraction_theta_max 1.000
_diffrn_measurement_device_type 'enraf nonius cad4'
_diffrn_measurement_method omega-2theta
_diffrn_radiation_monochromator graphite
_diffrn_radiation_source 'fine-focus sealed tube'
_diffrn_radiation_type MoK\a
_diffrn_radiation_wavelength 0.71069
_diffrn_reflns_av_R_equivalents 0.0461
_diffrn_reflns_av_sigmaI/netI 0.0529
_diffrn_reflns_limit_h_max 12
_diffrn_reflns_limit_h_min 0
_diffrn_reflns_limit_k_max 12
_diffrn_reflns_limit_k_min -9
_diffrn_reflns_limit_l_max 41
_diffrn_reflns_limit_l_min 0
_diffrn_reflns_number 4849
_diffrn_reflns_theta_full 26.98
_diffrn_reflns_theta_max 26.98
_diffrn_reflns_theta_min 2.25
_diffrn_standards_decay_% 3.8
_diffrn_standards_interval_count 400
_diffrn_standards_interval_time 120
_diffrn_standards_number 78
_exptl_absorpt_coefficient_mu 2.816
_exptl_absorpt_correction_T_max .9921
_exptl_absorpt_correction_T_min .6113
_exptl_absorpt_correction_type psi-scan
_exptl_absorpt_process_details '(North, Phillips & Mathews, 1968)'
_exptl_crystal_colour yellow
_exptl_crystal_density_diffrn 1.655
_exptl_crystal_density_method 'not measured'
_exptl_crystal_description 'elongated octahedron'
_exptl_crystal_F_000 1408
_exptl_crystal_size_max 0.35
_exptl_crystal_size_mid 0.3
_exptl_crystal_size_min 0.2
_refine_diff_density_max 1.148
_refine_diff_density_min -2.122
_refine_diff_density_rms 0.159
_refine_ls_abs_structure_details 'Flack H D (1983), Acta Cryst. A39, 876-881'
_refine_ls_abs_structure_Flack 0.003(2)
_refine_ls_extinction_method none
_refine_ls_goodness_of_fit_ref 1.312
_refine_ls_hydrogen_treatment mixed
_refine_ls_matrix_type full
_refine_ls_number_parameters 192
_refine_ls_number_reflns 3099
_refine_ls_number_restraints 0
_refine_ls_restrained_S_all 1.312
_refine_ls_R_factor_all 0.0504
_refine_ls_R_factor_gt 0.0295
_refine_ls_shift/su_max 0.001
_refine_ls_shift/su_mean 0.000
_refine_ls_structure_factor_coef Fsqd
_refine_ls_weighting_details 'calc w=1/[\s^2^(Fo^2^)+(0.0223P)^2^+3.6652P] where P=(Fo^2^+2Fc^2^)/3'
_refine_ls_weighting_scheme calc
_refine_ls_wR_factor_gt 0.0669
_refine_ls_wR_factor_ref 0.0885
_reflns_number_gt 2630
_reflns_number_total 3099
_reflns_threshold_expression >2sigma(I)
_cod_data_source_file b401144a.txt
_cod_data_source_block hotrp43
_cod_original_sg_symbol_H-M P43212
_cod_original_formula_sum 'C12.50 H12.50 B Ho0.50 N6 O'
_cod_database_code 7014098

loop_
_symmetry_equiv_pos_as_xyz
'x, y, z'
'x+1/2, -y+1/2, -z+1/4'
'-x, -y, z+1/2'
'-x+1/2, y+1/2, -z+3/4'
'y, x, -z'
'y+1/2, -x+1/2, z+1/4'
'-y+1/2, x+1/2, z+3/4'
'-y, -x, -z+1/2'

loop_
_atom_site_label
_atom_site_type_symbol
_atom_site_fract_x
_atom_site_fract_y
_atom_site_fract_z
_atom_site_U_iso_or_equiv
_atom_site_adp_type
_atom_site_occupancy
_atom_site_symmetry_multiplicity
_atom_site_calc_flag
_atom_site_refinement_flags
_atom_site_disorder_assembly
_atom_site_disorder_group
Ho1 Ho 0.89466(3) 0.10534(3) 0.7500 0.03220(11) Uani 1 2 d S . .
O1 O 0.8284(5) 0.3244(5) 0.77444(14) 0.0416(10) Uani 1 1 d . . .
N12 N 0.9702(6) -0.1898(6) 0.80981(16) 0.0420(12) Uani 1 1 d . . .
C13 C 1.0016(7) -0.2558(6) 0.7470(3) 0.0492(16) Uani 1 1 d . . .
H13 H 1.0029 -0.2568 0.7182 0.059 Uiso 1 1 calc R . .
N21 N 0.7300(6) 0.0295(6) 0.80679(18) 0.0438(14) Uani 1 1 d . . .
C23 C 0.5904(7) 0.0409(7) 0.8101(2) 0.0455(16) Uani 1 1 d . . .
H23 H 0.5331 0.0894 0.7913 0.055 Uiso 1 1 calc R . .
N31 N 1.0294(6) 0.1338(6) 0.81476(19) 0.0446(14) Uani 1 1 d . . .
C12 C 1.0512(8) -0.3646(8) 0.7714(3) 0.059(2) Uani 1 1 d . . .
H12 H 1.0910 -0.4502 0.7629 0.071 Uiso 1 1 calc R . .
N32 N 1.0249(6) 0.0399(7) 0.84685(17) 0.0444(13) Uani 1 1 d . . .
C1 C 0.7085(6) 0.3790(7) 0.7637(2) 0.0416(15) Uani 1 1 d . . .
N11 N 0.9512(6) -0.1480(5) 0.76977(17) 0.0418(12) Uani 1 1 d . . .
N22 N 0.7725(6) -0.0477(6) 0.8404(2) 0.0501(15) Uani 1 1 d . . .
C32 C 1.1850(9) 0.2034(9) 0.8634(3) 0.065(2) Uani 1 1 d . . .
H32 H 1.2549 0.2548 0.8771 0.078 Uiso 1 1 calc R . .
C21 C 0.6584(8) -0.0833(8) 0.8634(2) 0.056(2) Uani 1 1 d . . .
H21 H 0.6604 -0.1363 0.8877 0.067 Uiso 1 1 calc R . .
C33 C 1.1244(8) 0.2319(8) 0.8252(3) 0.0541(19) Uani 1 1 d . . .
H33 H 1.1473 0.3099 0.8088 0.065 Uiso 1 1 calc R . .
C22 C 0.5403(8) -0.0293(9) 0.8453(2) 0.0544(19) Uani 1 1 d . . .
H22 H 0.4468 -0.0372 0.8543 0.065 Uiso 1 1 calc R . .
B1 B 0.9281(8) -0.0924(9) 0.8463(2) 0.0486(18) Uani 1 1 d . . .
C31 C 1.1178(8) 0.0814(8) 0.8763(2) 0.060(2) Uani 1 1 d . . .
H31 H 1.1339 0.0351 0.9014 0.072 Uiso 1 1 calc R . .
C2 C 0.6744(9) 0.5152(8) 0.7782(3) 0.0548(18) Uani 1 1 d . . .
H2 H 0.7440 0.5577 0.7945 0.066 Uiso 1 1 calc R . .
C3 C 0.5532(8) 0.5965(8) 0.7722(3) 0.064(2) Uani 1 1 d . . .
H3 H 0.5542 0.6844 0.7854 0.076 Uiso 1 1 calc R . .
C4 C 0.4318(7) 0.5682(7) 0.7500 0.068(3) Uani 1 2 d S . .
H4 H 0.3620 0.6380 0.7500 0.082 Uiso 1 2 calc SR . .
C11 C 1.0285(8) -0.3181(8) 0.8111(3) 0.055(2) Uani 1 1 d . . .
H11 H 1.0504 -0.3684 0.8351 0.065 Uiso 1 1 calc R . .
H2B H 0.9413 -0.1588 0.8797 0.10(3) Uiso 1 1 d R . .

loop_
_atom_site_aniso_label
_atom_site_aniso_U_11
_atom_site_aniso_U_22
_atom_site_aniso_U_33
_atom_site_aniso_U_23
_atom_site_aniso_U_13
_atom_site_aniso_U_12
Ho1 0.03200(13) 0.03200(13) 0.03260(18) -0.00107(13) -0.00107(13) 0.00359(16)
O1 0.039(2) 0.041(2) 0.045(3) -0.007(2) -0.006(2) 0.009(2)
N12 0.044(3) 0.043(3) 0.039(3) 0.009(3) -0.006(2) 0.001(2)
C13 0.059(4) 0.041(3) 0.048(4) -0.006(4) -0.008(4) 0.007(3)
N21 0.035(3) 0.052(3) 0.044(3) 0.004(3) 0.000(2) 0.003(3)
C23 0.042(4) 0.059(4) 0.036(3) -0.004(3) 0.006(3) 0.002(3)
N31 0.042(3) 0.046(4) 0.046(4) -0.004(3) -0.006(3) 0.004(3)
C12 0.057(4) 0.041(4) 0.078(6) -0.007(4) -0.018(4) 0.011(3)
N32 0.042(3) 0.057(4) 0.034(3) -0.005(3) -0.008(2) 0.007(2)
C1 0.037(3) 0.046(4) 0.042(4) 0.003(3) 0.007(3) 0.006(3)
N11 0.054(3) 0.035(3) 0.037(3) 0.003(2) -0.001(3) 0.005(2)
N22 0.046(3) 0.055(4) 0.049(4) 0.009(3) 0.008(3) 0.004(3)
C32 0.059(5) 0.064(5) 0.072(5) -0.022(4) -0.032(4) 0.008(4)
C21 0.055(4) 0.058(5) 0.054(5) 0.000(4) 0.013(4) -0.010(4)
C33 0.048(4) 0.046(4) 0.067(5) -0.011(3) -0.015(4) 0.001(3)
C22 0.042(4) 0.078(5) 0.043(4) -0.004(4) 0.009(3) -0.007(4)
B1 0.046(4) 0.055(5) 0.044(4) 0.016(4) -0.004(3) 0.008(3)
C31 0.058(4) 0.075(5) 0.046(4) -0.011(4) -0.023(4) 0.015(4)
C2 0.055(4) 0.041(4) 0.068(5) -0.008(3) 0.008(4) 0.007(3)
C3 0.067(5) 0.048(4) 0.076(6) -0.006(4) 0.007(4) 0.017(4)
C4 0.058(4) 0.058(4) 0.089(9) 0.008(6) 0.008(6) 0.027(5)
C11 0.049(4) 0.042(4) 0.073(6) 0.013(4) -0.016(4) 0.004(3)

loop_
_atom_type_symbol
_atom_type_description
_atom_type_scat_dispersion_real
_atom_type_scat_dispersion_imag
_atom_type_scat_source
C C 0.0033 0.0016 'International Tables Vol C Tables 4.2.6.8 and 6.1.1.4'
H H 0.0000 0.0000 'International Tables Vol C Tables 4.2.6.8 and 6.1.1.4'
B B 0.0013 0.0007 'International Tables Vol C Tables 4.2.6.8 and 6.1.1.4'
N N 0.0061 0.0033 'International Tables Vol C Tables 4.2.6.8 and 6.1.1.4'
O O 0.0106 0.0060 'International Tables Vol C Tables 4.2.6.8 and 6.1.1.4'
Ho Ho -0.2175 4.6783 'International Tables Vol C Tables 4.2.6.8 and 6.1.1.4'

loop_
_geom_angle_atom_site_label_1
_geom_angle_atom_site_label_2
_geom_angle_atom_site_label_3
_geom_angle
_geom_angle_site_symmetry_1
_geom_angle_site_symmetry_3
_geom_angle_publ_flag
O1 Ho1 O1 68.2(2) . 8_666 ?
O1 Ho1 N31 75.56(17) . . ?
O1 Ho1 N31 136.57(17) 8_666 . ?
O1 Ho1 N31 136.57(17) . 8_666 ?
O1 Ho1 N31 75.56(17) 8_666 8_666 ?
N31 Ho1 N31 146.5(3) . 8_666 ?
O1 Ho1 N21 80.63(18) . . ?
O1 Ho1 N21 76.79(17) 8_666 . ?
N31 Ho1 N21 74.3(2) . . ?
N31 Ho1 N21 114.0(2) 8_666 . ?
O1 Ho1 N21 76.79(17) . 8_666 ?
O1 Ho1 N21 80.63(18) 8_666 8_666 ?
N31 Ho1 N21 114.0(2) . 8_666 ?
N31 Ho1 N21 74.3(2) 8_666 8_666 ?
N21 Ho1 N21 152.7(3) . 8_666 ?
O1 Ho1 N11 122.19(18) . 8_666 ?
O1 Ho1 N11 145.07(18) 8_666 8_666 ?
N31 Ho1 N11 75.49(19) . 8_666 ?
N31 Ho1 N11 77.30(18) 8_666 8_666 ?
N21 Ho1 N11 135.19(18) . 8_666 ?
N21 Ho1 N11 71.13(19) 8_666 8_666 ?
O1 Ho1 N11 145.07(18) . . ?
O1 Ho1 N11 122.19(18) 8_666 . ?
N31 Ho1 N11 77.30(18) . . ?
N31 Ho1 N11 75.49(19) 8_666 . ?
N21 Ho1 N11 71.13(19) . . ?
N21 Ho1 N11 135.19(18) 8_666 . ?
N11 Ho1 N11 70.5(3) 8_666 . ?
C1 O1 Ho1 120.3(4) . . ?
C11 N12 N11 110.3(6) . . ?
C11 N12 B1 128.6(6) . . ?
N11 N12 B1 121.2(5) . . ?
N11 C13 C12 111.9(8) . . ?
C23 N21 N22 105.7(6) . . ?
C23 N21 Ho1 130.6(5) . . ?
N22 N21 Ho1 123.4(4) . . ?
N21 C23 C22 111.3(7) . . ?
C33 N31 N32 106.3(6) . . ?
C33 N31 Ho1 129.6(5) . . ?
N32 N31 Ho1 123.9(4) . . ?
C11 C12 C13 104.1(7) . . ?
C31 N32 N31 109.1(6) . . ?
C31 N32 B1 128.6(6) . . ?
N31 N32 B1 122.3(5) . . ?
O1 C1 C2 118.4(6) . . ?
O1 C1 C1 115.6(4) . 8_666 ?
C2 C1 C1 126.0(4) . 8_666 ?
C13 N11 N12 104.7(6) . . ?
C13 N11 Ho1 130.7(5) . . ?
N12 N11 Ho1 122.7(4) . . ?
C21 N22 N21 109.6(6) . . ?
C21 N22 B1 128.6(6) . . ?
N21 N22 B1 121.7(6) . . ?
C31 C32 C33 104.0(6) . . ?
N22 C21 C22 108.9(7) . . ?
N31 C33 C32 111.6(7) . . ?
C21 C22 C23 104.5(7) . . ?
N22 B1 N32 110.1(6) . . ?
N22 B1 N12 108.2(6) . . ?
N32 B1 N12 109.6(6) . . ?
N32 C31 C32 109.0(7) . . ?
C3 C2 C1 130.2(8) . . ?
C4 C3 C2 130.5(8) . . ?
C3 C4 C3 126.4(10) 8_666 . ?
N12 C11 C12 109.1(7) . . ?

loop_
_geom_bond_atom_site_label_1
_geom_bond_atom_site_label_2
_geom_bond_distance
_geom_bond_site_symmetry_2
_geom_bond_publ_flag
Ho1 O1 2.295(4) . ?
Ho1 O1 2.295(4) 8_666 ?
Ho1 N31 2.457(6) . ?
Ho1 N31 2.457(6) 8_666 ?
Ho1 N21 2.503(6) . ?
Ho1 N21 2.503(6) 8_666 ?
Ho1 N11 2.526(5) 8_666 ?
Ho1 N11 2.526(5) . ?
O1 C1 1.288(7) . ?
N12 C11 1.328(9) . ?
N12 N11 1.361(7) . ?
N12 B1 1.544(11) . ?
C13 N11 1.338(8) . ?
C13 C12 1.374(10) . ?
N21 C23 1.323(9) . ?
N21 N22 1.364(8) . ?
C23 C22 1.395(10) . ?
N31 C33 1.328(9) . ?
N31 N32 1.361(8) . ?
C12 C11 1.367(12) . ?
N32 C31 1.349(8) . ?
N32 B1 1.544(10) . ?
C1 C2 1.403(9) . ?
C1 C1 1.461(13) 8_666 ?
N22 C21 1.348(9) . ?
N22 B1 1.536(10) . ?
C32 C31 1.376(12) . ?
C32 C33 1.383(11) . ?
C21 C22 1.355(11) . ?
C2 C3 1.388(10) . ?
C3 C4 1.375(9) . ?
C4 C3 1.375(9) 8_666 ?
